data_7110969
loop_
_publ_author_name
'Ferr\'e, Karine'
'Le Mignot, Philippe'
'Guerchais, V\'eronique'
'Sinbandhit, Sourisak'
'Toupet, Lo\"ic'

_publ_section_title
;
 Regioselective iron-mediated C--C coupling reactions: role of the iodide
 anion
;
_journal_issue 15
_journal_name_full 'Chemical Communications'
_journal_page_first 1405
_journal_paper_doi 10.1039/b002921l
_journal_year 2000
_chemical_formula_sum 'C18 H18 B Cl F4 Fe O2'
_chemical_name_systematic
;
 ?
;
_space_group_IT_number 19
_symmetry_cell_setting orthorhombic
_symmetry_space_group_name_Hall 'P 2ac 2ab'
_symmetry_space_group_name_H-M 'P 21 21 21'
_atom_sites_solution_hydrogens geom
_atom_sites_solution_primary direct
_atom_sites_solution_secondary difmap
_cell_angle_alpha 90.00
_cell_angle_beta 90.00
_cell_angle_gamma 90.00
_cell_formula_units_Z 4
_cell_length_a 7.462(7)
_cell_length_b 11.991(3)
_cell_length_c 21.169(7)
_cell_measurement_temperature 293(2)
_cell_volume 1894.1(19)
_computing_structure_refinement 'SHELXL-93 (Sheldrick, 1993)'
_computing_structure_solution 'SHELXS-86 (Sheldrick, 1990)'
_diffrn_ambient_temperature 293(2)
_diffrn_radiation_monochromator graphite
_diffrn_radiation_source 'fine-focus sealed tube'
_diffrn_radiation_type MoK\a
_diffrn_radiation_wavelength 0.71069
_diffrn_reflns_av_R_equivalents 0.0000
_diffrn_reflns_av_sigmaI/netI 0.0741
_diffrn_reflns_limit_h_max 6
_diffrn_reflns_limit_h_min 0
_diffrn_reflns_limit_k_max 15
_diffrn_reflns_limit_k_min 0
_diffrn_reflns_limit_l_max 27
_diffrn_reflns_limit_l_min 0
_diffrn_reflns_number 1972
_diffrn_reflns_theta_max 26.95
_diffrn_reflns_theta_min 1.92
_exptl_crystal_colour yellow
_exptl_crystal_density_diffrn 1.558
_exptl_crystal_density_method 'not  measured'
_exptl_crystal_description block
_exptl_crystal_F_000 904
_exptl_crystal_size_max 0.35
_exptl_crystal_size_mid 0.12
_exptl_crystal_size_min 0.11
_refine_diff_density_max 0.584
_refine_diff_density_min -0.707
_refine_diff_density_rms 0.123
_refine_ls_abs_structure_details 'Flack H D (1983), Acta Cryst. A39, 876-881'
_refine_ls_extinction_coef 0.002(3)
_refine_ls_extinction_expression Fc^*^=kFc[1+0.001xFc^2^\l^3^/sin(2\q)]^-1/4^
_refine_ls_extinction_method SHELXL
_refine_ls_goodness_of_fit_all 1.019
_refine_ls_goodness_of_fit_obs 1.019
_refine_ls_hydrogen_treatment mixed
_refine_ls_matrix_type full
_refine_ls_number_parameters 232
_refine_ls_number_reflns 1972
_refine_ls_number_restraints 0
_refine_ls_restrained_S_all 2.445
_refine_ls_restrained_S_obs 0.117
_refine_ls_R_factor_all 0.1519
_refine_ls_R_factor_obs 0.0798
_refine_ls_shift/esd_max 0.001
_refine_ls_shift/esd_mean 0.000
_refine_ls_structure_factor_coef Fsqd
_refine_ls_weighting_details 'w=1/[\s^2^(Fo^2^)+(0.1757P)^2^+0.0000P] where P=(Fo^2^+2Fc^2^)/3'
_refine_ls_weighting_scheme calc
_refine_ls_wR_factor_all 0.2501
_refine_ls_wR_factor_obs 0.2063
_reflns_number_observed 1240
_reflns_number_total 1972
_reflns_observed_criterion >2sigma(I)
_cod_data_source_file b002921lsup1.cif
_cod_data_source_block kf
_cod_depositor_comments
;
The following automatic conversions were performed:
'_atom_site_symetry_multiplicity' tag replaced with
'_atom_site_symmetry_multiplicity'.

Automatic conversion script
Id: cif_correct_tags 1440 2010-10-19 06:21:57Z saulius 

The following automatic conversions were performed:

'_symmetry_cell_setting' tag value 'Orithorhombic' was replaced with
'orthorhombic' value as specified in the replacement file
'/home/robertas/cod-tools/perl-scripts/inputs/replacement_values.lst'.

Automatic conversion script
Id: cif_fix_values 3143 2015-03-26 13:38:13Z robertas 

The following automatic conversions were performed:

'_refine_ls_weighting_scheme' value 'calc
w=1/[\s^2^(Fo^2^)+(0.1757P)^2^+0.0000P] where P=(Fo^2^+2Fc^2^)/3' was
changed to 'calc'. New tag '_refine_ls_weighting_details' was
created. The value of the new tag was set to
'w=1/[\s^2^(Fo^2^)+(0.1757P)^2^+0.0000P] where P=(Fo^2^+2Fc^2^)/3'.

Automatic conversion script
Id: cif_fix_values 3143 2015-03-26 13:38:13Z robertas 
;
_cod_original_sg_symbol_H-M P212121
_cod_database_code 7110969
_refine_ls_abs_structure_ 0.30(8)

loop_
_symmetry_equiv_pos_as_xyz
'x, y, z'
'-x+1/2, -y, z+1/2'
'x+1/2, -y+1/2, -z'
'-x, y+1/2, -z+1/2'

loop_
_atom_site_label
_atom_site_type_symbol
_atom_site_fract_x
_atom_site_fract_y
_atom_site_fract_z
_atom_site_U_iso_or_equiv
_atom_site_adp_type
_atom_site_occupancy
_atom_site_symmetry_multiplicity
_atom_site_calc_flag
_atom_site_refinement_flags
B1 B -0.453(5) -0.178(3) 0.3209(14) 0.118(8) Uiso 1 1 d .
F1 F -0.454(14) -0.086(9) 0.312(4) 0.46(6) Uiso 0.50 1 d P
F2 F -0.550(8) -0.257(5) 0.298(3) 0.27(2) Uiso 0.50 1 d P
F4 F -0.655(6) -0.174(4) 0.3058(19) 0.194(15) Uiso 0.50 1 d P
F5 F -0.473(3) -0.266(2) 0.3608(11) 0.115(7) Uiso 0.50 1 d P
F6 F -0.551(3) -0.0974(19) 0.3527(10) 0.110(7) Uiso 0.50 1 d P
F7 F -0.452(4) -0.190(2) 0.2532(14) 0.142(10) Uiso 0.50 1 d P
F8 F -0.293(3) -0.1703(15) 0.3320(8) 0.077(5) Uiso 0.50 1 d P
Fe1 Fe -0.0342(3) 0.01273(12) 0.13098(7) 0.0450(6) Uani 1 1 d .
Cl1 Cl 0.3401(7) -0.2837(4) 0.0810(3) 0.1040(18) Uani 1 1 d .
O2 O 0.1150(15) -0.1101(6) 0.0321(4) 0.057(3) Uani 1 1 d .
O1 O -0.4146(18) -0.0044(12) 0.1007(6) 0.096(3) Uani 1 1 d .
C1 C -0.257(3) 0.0050(14) 0.1115(6) 0.069(4) Uani 1 1 d .
C2 C 0.172(3) 0.0538(18) 0.1936(7) 0.086(6) Uani 1 1 d .
H2 H 0.2863 0.0733 0.1803 0.104 Uiso 1 1 calc R
C3 C 0.111(3) -0.0551(16) 0.2085(8) 0.084(6) Uani 1 1 d .
H3 H 0.1801 -0.1196 0.2086 0.100 Uiso 1 1 calc R
C4 C -0.067(4) -0.0485(17) 0.2226(8) 0.094(7) Uani 1 1 d .
H4 H -0.1420 -0.1081 0.2323 0.112 Uiso 1 1 calc R
C5 C -0.118(3) 0.065(2) 0.2198(7) 0.096(7) Uani 1 1 d .
H5 H -0.2311 0.0941 0.2281 0.116 Uiso 1 1 calc R
C6 C 0.031(4) 0.1246(14) 0.2025(6) 0.094(7) Uani 1 1 d .
H6 H 0.0358 0.2016 0.1976 0.113 Uiso 1 1 calc R
C7 C -0.0115(16) -0.2315(9) 0.1029(5) 0.040(3) Uani 1 1 d .
C8 C -0.182(2) -0.2607(10) 0.1218(6) 0.064(4) Uani 1 1 d .
H8 H -0.2712 -0.2067 0.1238 0.076 Uiso 1 1 calc R
C9 C -0.222(2) -0.3709(12) 0.1380(7) 0.075(4) Uani 1 1 d .
H9 H -0.3376 -0.3911 0.1495 0.089 Uiso 1 1 calc R
C10 C -0.083(3) -0.4509(10) 0.1367(6) 0.071(5) Uani 1 1 d .
H10 H -0.1068 -0.5236 0.1495 0.085 Uiso 1 1 calc R
C11 C 0.083(2) -0.4233(11) 0.1170(6) 0.063(4) Uani 1 1 d .
H11 H 0.1732 -0.4768 0.1155 0.076 Uiso 1 1 calc R
C12 C 0.118(2) -0.3118(12) 0.0988(6) 0.060(4) Uani 1 1 d .
C13 C 0.0189(18) -0.1115(9) 0.0858(5) 0.047(3) Uani 1 1 d .
C14 C 0.186(2) -0.0017(10) 0.0159(6) 0.065(4) Uani 1 1 d .
H14A H 0.1535 0.0158 -0.0274 0.078 Uiso 1 1 calc R
H14B H 0.3154 -0.0038 0.0185 0.078 Uiso 1 1 calc R
C15 C 0.117(2) 0.0878(10) 0.0582(5) 0.050(4) Uani 1 1 d .
H15 H 0.2017 0.1356 0.0719 0.060 Uiso 1 1 calc R
C16 C -0.052(2) 0.1358(10) 0.0498(6) 0.060(4) Uani 1 1 d .
C17 C -0.083(3) 0.2538(11) 0.0748(8) 0.099(7) Uani 1 1 d .
H17A H -0.2042 0.2760 0.0660 0.119 Uiso 1 1 calc R
H17B H -0.0018 0.3044 0.0544 0.119 Uiso 1 1 calc R
H17C H -0.0630 0.2552 0.1196 0.119 Uiso 1 1 calc R
C18 C -0.169(3) 0.1009(15) -0.0036(7) 0.102(6) Uani 1 1 d .
H18A H -0.2791 0.1418 -0.0021 0.122 Uiso 1 1 calc R
H18B H -0.1931 0.0225 -0.0004 0.122 Uiso 1 1 calc R
H18C H -0.1087 0.1159 -0.0428 0.122 Uiso 1 1 calc R

loop_
_atom_site_aniso_label
_atom_site_aniso_U_11
_atom_site_aniso_U_22
_atom_site_aniso_U_33
_atom_site_aniso_U_23
_atom_site_aniso_U_13
_atom_site_aniso_U_12
Fe1 0.0552(13) 0.0433(8) 0.0366(7) 0.0009(7) 0.0005(8) -0.0031(8)
Cl1 0.085(4) 0.091(3) 0.136(4) 0.013(3) 0.021(3) 0.023(3)
O2 0.083(8) 0.043(4) 0.046(5) 0.002(3) 0.009(5) 0.003(5)
O1 0.070(8) 0.092(8) 0.126(9) 0.007(7) -0.005(7) -0.010(9)
C1 0.077(13) 0.060(7) 0.070(7) -0.015(6) 0.024(7) -0.007(9)
C2 0.089(15) 0.122(15) 0.048(8) -0.019(9) -0.003(8) -0.034(13)
C3 0.111(18) 0.089(12) 0.051(8) -0.021(8) -0.033(10) 0.042(12)
C4 0.14(2) 0.089(12) 0.051(9) -0.001(8) 0.013(11) -0.042(14)
C5 0.096(15) 0.161(19) 0.033(7) -0.031(10) 0.004(8) 0.037(15)
C6 0.17(2) 0.079(10) 0.036(7) -0.008(7) -0.003(11) -0.023(15)
C7 0.026(8) 0.052(6) 0.042(5) -0.001(4) -0.006(5) -0.001(6)
C8 0.074(11) 0.048(6) 0.069(9) -0.007(6) -0.019(8) 0.013(7)
C9 0.074(12) 0.081(9) 0.069(8) 0.001(8) 0.002(9) -0.033(9)
C10 0.124(16) 0.033(5) 0.055(7) 0.004(5) -0.012(9) 0.018(7)
C11 0.076(12) 0.048(7) 0.067(9) -0.001(6) 0.007(8) 0.006(7)
C12 0.057(10) 0.070(8) 0.054(7) 0.000(6) 0.000(7) 0.006(8)
C13 0.042(8) 0.057(6) 0.042(6) 0.003(5) -0.009(6) -0.007(7)
C14 0.073(10) 0.069(8) 0.054(6) 0.012(7) 0.021(6) 0.008(9)
C15 0.067(11) 0.047(6) 0.037(6) 0.004(5) 0.003(6) -0.013(7)
C16 0.075(11) 0.058(7) 0.047(6) 0.018(5) 0.003(7) 0.008(9)
C17 0.15(2) 0.043(6) 0.105(12) 0.016(7) 0.026(13) 0.042(10)
C18 0.110(16) 0.129(14) 0.067(9) 0.034(10) -0.029(10) -0.007(14)

loop_
_geom_angle_atom_site_label_1
_geom_angle_atom_site_label_2
_geom_angle_atom_site_label_3
_geom_angle
F6 B1 F8 112(3)
F6 B1 F2 113(4)
F8 B1 F2 133(4)
F6 B1 F7 124(3)
F8 B1 F7 101(3)
F2 B1 F7 64(3)
F6 B1 F5 101(2)
F8 B1 F5 93(3)
F2 B1 F5 66(3)
F7 B1 F5 122(3)
F6 B1 F4 64(2)
F8 B1 F4 174(4)
F2 B1 F4 53(3)
F7 B1 F4 79(3)
F5 B1 F4 93(3)
F6 B1 F1 52(5)
F8 B1 F1 88(7)
F2 B1 F1 131(7)
F7 B1 F1 86(5)
F5 B1 F1 150(6)
F4 B1 F1 86(6)
F7 F1 B1 54(5)
F7 F1 F6 117(8)
B1 F1 F6 76(7)
F7 F1 F4 63(4)
B1 F1 F4 57(5)
F6 F1 F4 58(5)
F4 F2 B1 74(4)
F4 F2 F5 101(5)
B1 F2 F5 60(3)
F4 F2 F7 88(4)
B1 F2 F7 64(3)
F5 F2 F7 117(5)
F2 F4 B1 53(3)
F2 F4 F6 103(4)
B1 F4 F6 53(2)
F2 F4 F1 87(4)
B1 F4 F1 37(3)
F6 F4 F1 38(3)
B1 F5 F2 54(3)
B1 F6 F4 63(2)
B1 F6 F1 52(5)
F4 F6 F1 85(6)
F1 F7 B1 39(3)
F1 F7 F2 85(4)
B1 F7 F2 53(3)
C1 Fe1 C13 92.3(7)
C1 Fe1 C2 151.5(7)
C13 Fe1 C2 111.6(7)
C1 Fe1 C5 86.7(8)
C13 Fe1 C5 142.2(8)
C2 Fe1 C5 64.9(9)
C1 Fe1 C4 95.2(9)
C13 Fe1 C4 103.1(7)
C2 Fe1 C4 65.2(8)
C5 Fe1 C4 39.7(8)
C1 Fe1 C6 115.9(9)
C13 Fe1 C6 149.5(8)
C2 Fe1 C6 38.1(7)
C5 Fe1 C6 38.5(8)
C4 Fe1 C6 65.1(6)
C1 Fe1 C15 111.4(7)
C13 Fe1 C15 81.3(5)
C2 Fe1 C15 88.2(6)
C5 Fe1 C15 133.8(9)
C4 Fe1 C15 152.9(8)
C6 Fe1 C15 97.5(6)
C1 Fe1 C3 131.2(9)
C13 Fe1 C3 88.9(5)
C2 Fe1 C3 39.3(7)
C5 Fe1 C3 64.6(8)
C4 Fe1 C3 37.7(9)
C6 Fe1 C3 64.2(7)
C15 Fe1 C3 117.0(8)
C1 Fe1 C16 78.3(7)
C13 Fe1 C16 98.5(5)
C2 Fe1 C16 111.7(7)
C5 Fe1 C16 118.1(8)
C4 Fe1 C16 157.7(8)
C6 Fe1 C16 98.4(6)
C15 Fe1 C16 37.0(6)
C3 Fe1 C16 149.6(8)
C13 O2 C14 114.0(9)
O1 C1 Fe1 176.3(16)
C6 C2 C3 107.2(18)
C6 C2 Fe1 70.6(11)
C3 C2 Fe1 71.8(11)
C6 C2 H2 126.4
C3 C2 H2 126.4
Fe1 C2 H2 122.5
C4 C3 C2 107.9(19)
C4 C3 Fe1 69.6(11)
C2 C3 Fe1 68.9(11)
C4 C3 H3 126.0
C2 C3 H3 126.1
Fe1 C3 H3 127.4
C3 C4 C5 107.9(19)
C3 C4 Fe1 72.7(11)
C5 C4 Fe1 69.8(10)
C3 C4 H4 126.1
C5 C4 H4 126.1
Fe1 C4 H4 123.0
C6 C5 C4 107(2)
C6 C5 Fe1 70.9(9)
C4 C5 Fe1 70.5(10)
C6 C5 H5 126.4
C4 C5 H5 126.5
Fe1 C5 H5 123.8
C2 C6 C5 109.7(16)
C2 C6 Fe1 71.2(9)
C5 C6 Fe1 70.7(9)
C2 C6 H6 125.1
C5 C6 H6 125.1
Fe1 C6 H6 124.8
C8 C7 C12 119.5(11)
C8 C7 C13 117.0(11)
C12 C7 C13 123.5(12)
C7 C8 C9 120.5(14)
C7 C8 H8 119.7
C9 C8 H8 119.7
C8 C9 C10 118.8(15)
C8 C9 H9 120.6
C10 C9 H9 120.5
C11 C10 C9 120.9(12)
C11 C10 H10 119.5
C9 C10 H10 119.6
C10 C11 C12 119.1(14)
C10 C11 H11 120.5
C12 C11 H11 120.4
C7 C12 C11 121.1(14)
C7 C12 Cl1 123.6(11)
C11 C12 Cl1 114.9(12)
O2 C13 C7 107.3(10)
O2 C13 Fe1 123.5(8)
C7 C13 Fe1 128.9(8)
O2 C14 C15 112.4(10)
O2 C14 H14A 109.2
C15 C14 H14A 109.2
O2 C14 H14B 109.1
C15 C14 H14B 109.0
H14A C14 H14B 107.8
C16 C15 C14 122.1(13)
C16 C15 Fe1 77.6(8)
C14 C15 Fe1 108.4(8)
C16 C15 H15 114.2
C14 C15 H15 114.3
Fe1 C15 H15 114.3
C15 C16 C17 118.4(15)
C15 C16 C18 120.5(14)
C17 C16 C18 115.7(15)
C15 C16 Fe1 65.4(6)
C17 C16 Fe1 110.5(9)
C18 C16 Fe1 115.3(10)
C16 C17 H17A 109.3
C16 C17 H17B 109.4
H17A C17 H17B 109.5
C16 C17 H17C 109.7
H17A C17 H17C 109.5
H17B C17 H17C 109.5
C16 C18 H18A 109.2
C16 C18 H18B 109.6
H18A C18 H18B 109.5
C16 C18 H18C 109.6
H18A C18 H18C 109.5
H18B C18 H18C 109.5

loop_
_geom_bond_atom_site_label_1
_geom_bond_atom_site_label_2
_geom_bond_distance
B1 F6 1.39(4)
B1 F8 1.22(3)
B1 F2 1.28(6)
B1 F7 1.44(4)
B1 F5 1.36(4)
B1 F4 1.54(6)
B1 F1 1.12(10)
F1 F7 1.77(10)
F1 F6 1.13(10)
F1 F4 1.84(11)
F2 F4 1.28(6)
F2 F5 1.45(6)
F2 F7 1.44(5)
F4 F6 1.56(5)
Fe1 C1 1.72(2)
Fe1 C13 1.814(12)
Fe1 C2 2.089(19)
Fe1 C5 2.079(15)
Fe1 C4 2.088(16)
Fe1 C6 2.081(14)
Fe1 C15 2.112(13)
Fe1 C3 2.127(16)
Fe1 C16 2.268(11)
Cl1 C12 1.731(17)
O2 C13 1.346(15)
O2 C14 1.444(14)
O1 C1 1.20(2)
C2 C6 1.36(3)
C2 C3 1.42(2)
C2 H2 0.9300
C3 C4 1.36(3)
C3 H3 0.9300
C4 C5 1.42(3)
C4 H4 0.9300
C5 C6 1.37(3)
C5 H5 0.9300
C6 H6 0.9300
C7 C8 1.38(2)
C7 C12 1.368(19)
C7 C13 1.501(15)
C8 C9 1.397(19)
C8 H8 0.9300
C9 C10 1.41(2)
C9 H9 0.9300
C10 C11 1.35(2)
C10 H10 0.9300
C11 C12 1.416(19)
C11 H11 0.9300
C14 C15 1.488(18)
C14 H14A 0.9700
C14 H14B 0.9700
C15 C16 1.40(2)
C15 H15 0.9000
C16 C17 1.528(18)
C16 C18 1.49(2)
C17 H17A 0.9600
C17 H17B 0.9600
C17 H17C 0.9600
C18 H18A 0.9600
C18 H18B 0.9600
C18 H18C 0.9600

loop_
_geom_torsion_atom_site_label_1
_geom_torsion_atom_site_label_2
_geom_torsion_atom_site_label_3
_geom_torsion_atom_site_label_4
_geom_torsion
F6 B1 F1 F7 -139(5)
F8 B1 F1 F7 101(3)
F2 B1 F1 F7 -50(7)
F5 B1 F1 F7 -167(14)
F4 B1 F1 F7 -79(2)
F8 B1 F1 F6 -120(5)
F2 B1 F1 F6 89(8)
F7 B1 F1 F6 139(5)
F5 B1 F1 F6 -28(17)
F4 B1 F1 F6 60(5)
F6 B1 F1 F4 -60(5)
F8 B1 F1 F4 -180(3)
F2 B1 F1 F4 29(7)
F7 B1 F1 F4 79(2)
F5 B1 F1 F4 -88(13)
F6 B1 F2 F4 22(4)
F8 B1 F2 F4 -176(4)
F7 B1 F2 F4 -96(4)
F5 B1 F2 F4 114(4)
F1 B1 F2 F4 -38(9)
F6 B1 F2 F5 -92(3)
F8 B1 F2 F5 70(5)
F7 B1 F2 F5 151(3)
F4 B1 F2 F5 -114(4)
F1 B1 F2 F5 -151(9)
F6 B1 F2 F7 118(3)
F8 B1 F2 F7 -81(5)
F5 B1 F2 F7 -151(3)
F4 B1 F2 F7 96(4)
F1 B1 F2 F7 58(9)
F5 F2 F4 B1 54(3)
F7 F2 F4 B1 -63(3)
B1 F2 F4 F6 -18(3)
F5 F2 F4 F6 36(5)
F7 F2 F4 F6 -81(4)
B1 F2 F4 F1 16(4)
F5 F2 F4 F1 70(5)
F7 F2 F4 F1 -47(4)
F6 B1 F4 F2 -158(4)
F8 B1 F4 F2 155(31)
F7 B1 F4 F2 65(4)
F5 B1 F4 F2 -57(4)
F1 B1 F4 F2 153(7)
F8 B1 F4 F6 -48(30)
F2 B1 F4 F6 158(4)
F7 B1 F4 F6 -137(3)
F5 B1 F4 F6 100(2)
F1 B1 F4 F6 -50(5)
F6 B1 F4 F1 50(5)
F8 B1 F4 F1 2(30)
F2 B1 F4 F1 -153(7)
F7 B1 F4 F1 -87(5)
F5 B1 F4 F1 150(6)
F7 F1 F4 F2 42(4)
B1 F1 F4 F2 -22(5)
F6 F1 F4 F2 -116(6)
F7 F1 F4 B1 63(5)
F6 F1 F4 B1 -94(6)
F7 F1 F4 F6 157(7)
B1 F1 F4 F6 94(6)
F6 B1 F5 F2 111(4)
F8 B1 F5 F2 -136(4)
F7 B1 F5 F2 -31(4)
F4 B1 F5 F2 47(3)
F1 B1 F5 F2 133(15)
F4 F2 F5 B1 -64(4)
F7 F2 F5 B1 29(4)
F8 B1 F6 F4 175(4)
F2 B1 F6 F4 -19(4)
F7 B1 F6 F4 54(3)
F5 B1 F6 F4 -88(3)
F1 B1 F6 F4 106(7)
F8 B1 F6 F1 69(8)
F2 B1 F6 F1 -125(8)
F7 B1 F6 F1 -52(7)
F5 B1 F6 F1 166(8)
F4 B1 F6 F1 -106(7)
F2 F4 F6 B1 18(4)
F1 F4 F6 B1 -49(5)
F2 F4 F6 F1 68(6)
B1 F4 F6 F1 49(5)
F7 F1 F6 B1 37(5)
F4 F1 F6 B1 59(5)
F7 F1 F6 F4 -23(7)
B1 F1 F6 F4 -59(5)
F6 F1 F7 B1 -46(6)
F4 F1 F7 B1 -67(5)
B1 F1 F7 F2 31(5)
F6 F1 F7 F2 -15(8)
F4 F1 F7 F2 -36(3)
F6 B1 F7 F1 39(6)
F8 B1 F7 F1 -87(7)
F2 B1 F7 F1 140(7)
F5 B1 F7 F1 172(8)
F4 B1 F7 F1 86(6)
F6 B1 F7 F2 -102(5)
F8 B1 F7 F2 132(4)
F5 B1 F7 F2 32(4)
F4 B1 F7 F2 -54(3)
F1 B1 F7 F2 -140(7)
F4 F2 F7 F1 49(4)
B1 F2 F7 F1 -24(4)
F5 F2 F7 F1 -52(5)
F4 F2 F7 B1 73(4)
F5 F2 F7 B1 -28(4)
C13 Fe1 C1 O1 86(25)
C2 Fe1 C1 O1 -61(26)
C5 Fe1 C1 O1 -56(25)
C4 Fe1 C1 O1 -17(25)
C6 Fe1 C1 O1 -82(25)
C15 Fe1 C1 O1 168(25)
C3 Fe1 C1 O1 -4(26)
C16 Fe1 C1 O1 -175(25)
C1 Fe1 C2 C6 -31(2)
C13 Fe1 C2 C6 -175.5(11)
C5 Fe1 C2 C6 -36.6(10)
C4 Fe1 C2 C6 -80.6(12)
C15 Fe1 C2 C6 104.6(12)
C3 Fe1 C2 C6 -116.5(15)
C16 Fe1 C2 C6 75.3(12)
C1 Fe1 C2 C3 86(2)
C13 Fe1 C2 C3 -59.0(12)
C5 Fe1 C2 C3 79.9(12)
C4 Fe1 C2 C3 35.8(11)
C6 Fe1 C2 C3 116.5(15)
C15 Fe1 C2 C3 -139.0(12)
C16 Fe1 C2 C3 -168.2(11)
C6 C2 C3 C4 3.4(19)
Fe1 C2 C3 C4 -58.8(12)
C6 C2 C3 Fe1 62.2(12)
C1 Fe1 C3 C4 -21.0(16)
C13 Fe1 C3 C4 -113.2(12)
C2 Fe1 C3 C4 119.7(16)
C5 Fe1 C3 C4 39.0(12)
C6 Fe1 C3 C4 81.9(13)
C15 Fe1 C3 C4 167.1(11)
C16 Fe1 C3 C4 141.7(13)
C1 Fe1 C3 C2 -140.8(13)
C13 Fe1 C3 C2 127.1(12)
C5 Fe1 C3 C2 -80.7(13)
C4 Fe1 C3 C2 -119.7(16)
C6 Fe1 C3 C2 -37.9(11)
C15 Fe1 C3 C2 47.4(12)
C16 Fe1 C3 C2 21.9(18)
C2 C3 C4 C5 -3(2)
Fe1 C3 C4 C5 -61.3(13)
C2 C3 C4 Fe1 58.4(11)
C1 Fe1 C4 C3 164.3(13)
C13 Fe1 C4 C3 70.7(12)
C2 Fe1 C4 C3 -37.3(11)
C5 Fe1 C4 C3 -117.2(18)
C6 Fe1 C4 C3 -79.5(14)
C15 Fe1 C4 C3 -26(2)
C16 Fe1 C4 C3 -124(2)
C1 Fe1 C4 C5 -78.5(16)
C13 Fe1 C4 C5 -172.1(14)
C2 Fe1 C4 C5 79.9(14)
C6 Fe1 C4 C5 37.7(14)
C15 Fe1 C4 C5 91(2)
C3 Fe1 C4 C5 117.2(18)
C16 Fe1 C4 C5 -7(3)
C3 C4 C5 C6 1(2)
Fe1 C4 C5 C6 -61.8(11)
C3 C4 C5 Fe1 63.1(13)
C1 Fe1 C5 C6 -140.9(15)
C13 Fe1 C5 C6 129.6(15)
C2 Fe1 C5 C6 36.3(11)
C4 Fe1 C5 C6 117.0(19)
C15 Fe1 C5 C6 -24.0(18)
C3 Fe1 C5 C6 79.9(14)
C16 Fe1 C5 C6 -66.0(15)
C1 Fe1 C5 C4 102.1(16)
C13 Fe1 C5 C4 13(2)
C2 Fe1 C5 C4 -80.7(14)
C6 Fe1 C5 C4 -117.0(19)
C15 Fe1 C5 C4 -141.0(15)
C3 Fe1 C5 C4 -37.1(13)
C16 Fe1 C5 C4 177.0(13)
C3 C2 C6 C5 -2.5(19)
Fe1 C2 C6 C5 60.4(12)
C3 C2 C6 Fe1 -62.9(12)
C4 C5 C6 C2 1(2)
Fe1 C5 C6 C2 -60.8(12)
C4 C5 C6 Fe1 61.5(12)
C1 Fe1 C6 C2 164.3(12)
C13 Fe1 C6 C2 8(2)
C5 Fe1 C6 C2 119.8(15)
C4 Fe1 C6 C2 80.9(12)
C15 Fe1 C6 C2 -77.4(12)
C3 Fe1 C6 C2 39.0(11)
C16 Fe1 C6 C2 -114.7(11)
C1 Fe1 C6 C5 44.5(15)
C13 Fe1 C6 C5 -112(2)
C2 Fe1 C6 C5 -119.8(15)
C4 Fe1 C6 C5 -38.9(13)
C15 Fe1 C6 C5 162.8(13)
C3 Fe1 C6 C5 -80.8(13)
C16 Fe1 C6 C5 125.4(13)
C12 C7 C8 C9 1(2)
C13 C7 C8 C9 179.4(12)
C7 C8 C9 C10 2(2)
C8 C9 C10 C11 -3(2)
C9 C10 C11 C12 1(2)
C8 C7 C12 C11 -3.6(19)
C13 C7 C12 C11 178.5(11)
C8 C7 C12 Cl1 -175.4(10)
C13 C7 C12 Cl1 6.7(17)
C10 C11 C12 C7 2(2)
C10 C11 C12 Cl1 174.7(11)
C14 O2 C13 C7 -168.4(11)
C14 O2 C13 Fe1 4.9(16)
C8 C7 C13 O2 -135.4(12)
C12 C7 C13 O2 42.6(16)
C8 C7 C13 Fe1 51.7(16)
C12 C7 C13 Fe1 -130.3(12)
C1 Fe1 C13 O2 110.4(12)
C2 Fe1 C13 O2 -85.5(12)
C5 Fe1 C13 O2 -161.9(13)
C4 Fe1 C13 O2 -153.7(12)
C6 Fe1 C13 O2 -91.0(16)
C15 Fe1 C13 O2 -0.9(11)
C3 Fe1 C13 O2 -118.4(13)
C16 Fe1 C13 O2 32.0(12)
C1 Fe1 C13 C7 -77.7(13)
C2 Fe1 C13 C7 86.3(13)
C5 Fe1 C13 C7 10.0(19)
C4 Fe1 C13 C7 18.2(15)
C6 Fe1 C13 C7 80.9(18)
C15 Fe1 C13 C7 171.0(13)
C3 Fe1 C13 C7 53.4(14)
C16 Fe1 C13 C7 -156.2(12)
C13 O2 C14 C15 -7.3(16)
O2 C14 C15 C16 -80.3(15)
O2 C14 C15 Fe1 6.3(14)
C1 Fe1 C15 C16 27.8(10)
C13 Fe1 C15 C16 116.9(9)
C2 Fe1 C15 C16 -131.0(10)
C5 Fe1 C15 C16 -79.1(12)
C4 Fe1 C15 C16 -141.4(16)
C6 Fe1 C15 C16 -93.9(10)
C3 Fe1 C15 C16 -158.8(8)
C1 Fe1 C15 C14 -92.2(12)
C13 Fe1 C15 C14 -3.1(10)
C2 Fe1 C15 C14 109.0(11)
C5 Fe1 C15 C14 160.8(11)
C4 Fe1 C15 C14 98.6(17)
C6 Fe1 C15 C14 146.1(12)
C3 Fe1 C15 C14 81.2(11)
C16 Fe1 C15 C14 -120.0(14)
C14 C15 C16 C17 -155.0(12)
Fe1 C15 C16 C17 101.0(11)
C14 C15 C16 C18 -1.9(18)
Fe1 C15 C16 C18 -106.0(13)
C14 C15 C16 Fe1 104.1(12)
C1 Fe1 C16 C15 -153.7(9)
C13 Fe1 C16 C15 -63.1(9)
C2 Fe1 C16 C15 54.3(10)
C5 Fe1 C16 C15 126.5(11)
C4 Fe1 C16 C15 132(2)
C6 Fe1 C16 C15 91.4(10)
C3 Fe1 C16 C15 39.5(15)
C1 Fe1 C16 C17 93.5(14)
C13 Fe1 C16 C17 -175.8(13)
C2 Fe1 C16 C17 -58.5(15)
C5 Fe1 C16 C17 13.7(17)
C4 Fe1 C16 C17 19(3)
C6 Fe1 C16 C17 -21.3(16)
C15 Fe1 C16 C17 -112.8(16)
C3 Fe1 C16 C17 -73.2(18)
C1 Fe1 C16 C18 -40.0(14)
C13 Fe1 C16 C18 50.6(14)
C2 Fe1 C16 C18 168.0(14)
C5 Fe1 C16 C18 -119.8(15)
C4 Fe1 C16 C18 -115(2)
C6 Fe1 C16 C18 -154.9(15)
C15 Fe1 C16 C18 113.7(16)
C3 Fe1 C16 C18 153.2(14)
